data_4119190
loop_
_publ_author_name
'Christopher W. am Ende'
'Zhou Zhou'
'Kathlyn A. Parker'

_publ_section_title
;
 Total Synthesis of (\+-)-Bisabosqual A
;
_journal_name_full 'Journal of the American Chemical Society'
_journal_page_first 582
_journal_page_last 585
_journal_paper_doi 10.1021/ja3108577
_journal_volume 135
_journal_year 2013
_chemical_formula_sum 'C18 H19 I O7'
_chemical_formula_weight 474.23
_chemical_name_systematic
; 
 ? 
;
_space_group_IT_number 14
_symmetry_cell_setting monoclinic
_symmetry_space_group_name_Hall '-P 2ybc'
_symmetry_space_group_name_H-M 'P 1 21/c 1'
_atom_sites_solution_hydrogens geom
_atom_sites_solution_primary direct
_atom_sites_solution_secondary difmap
_audit_creation_method SHELXL-97
_cell_angle_alpha 90.00
_cell_angle_beta 104.678(2)
_cell_angle_gamma 90.00
_cell_formula_units_Z 4
_cell_length_a 13.4295(4)
_cell_length_b 15.0649(4)
_cell_length_c 9.8384(3)
_cell_measurement_reflns_used 4526
_cell_measurement_temperature 173(2)
_cell_measurement_theta_max 68.843
_cell_measurement_theta_min 3.402
_cell_volume 1925.49(10)
_computing_cell_refinement 'Bruker SMART'
_computing_data_collection 'Bruker SMART'
_computing_data_reduction 'Bruker SAINT'
_computing_molecular_graphics 'Bruker SHELXTL'
_computing_publication_material 'Bruker SHELXTL'
_computing_structure_refinement 'SHELXL-97 (Sheldrick, 1997)'
_computing_structure_solution 'SHELXS-97 (Sheldrick, 1990)'
_diffrn_ambient_temperature 173(2)
_diffrn_measured_fraction_theta_full 0.948
_diffrn_measured_fraction_theta_max 0.948
_diffrn_measurement_device_type 'CCD area detector'
_diffrn_measurement_method 'phi and omega scans'
_diffrn_radiation_monochromator graphite
_diffrn_radiation_source 'fine-focus sealed tube'
_diffrn_radiation_type CuK\a
_diffrn_radiation_wavelength 1.54178
_diffrn_reflns_av_R_equivalents 0.0399
_diffrn_reflns_av_sigmaI/netI 0.0495
_diffrn_reflns_limit_h_max 14
_diffrn_reflns_limit_h_min -15
_diffrn_reflns_limit_k_max 17
_diffrn_reflns_limit_k_min -17
_diffrn_reflns_limit_l_max 11
_diffrn_reflns_limit_l_min -10
_diffrn_reflns_number 6318
_diffrn_reflns_theta_full 65.00
_diffrn_reflns_theta_max 65.00
_diffrn_reflns_theta_min 3.40
_exptl_absorpt_coefficient_mu 13.391
_exptl_absorpt_correction_T_max 0.2964
_exptl_absorpt_correction_T_min 0.1346
_exptl_absorpt_correction_type multi-scan
_exptl_crystal_density_diffrn 1.636
_exptl_crystal_F_000 944
_exptl_crystal_size_max 0.25
_exptl_crystal_size_mid 0.22
_exptl_crystal_size_min 0.12
_refine_diff_density_max 1.386
_refine_diff_density_min -1.006
_refine_diff_density_rms 0.137
_refine_ls_extinction_method none
_refine_ls_goodness_of_fit_ref 1.068
_refine_ls_hydrogen_treatment mixed
_refine_ls_matrix_type full
_refine_ls_number_parameters 251
_refine_ls_number_reflns 3110
_refine_ls_number_restraints 0
_refine_ls_restrained_S_all 1.068
_refine_ls_R_factor_all 0.0682
_refine_ls_R_factor_gt 0.0628
_refine_ls_shift/su_max 0.001
_refine_ls_shift/su_mean 0.000
_refine_ls_structure_factor_coef Fsqd
_refine_ls_weighting_details 'calc w=1/[\s^2^(Fo^2^)+(0.1018P)^2^+4.6756P] where P=(Fo^2^+2Fc^2^)/3'
_refine_ls_weighting_scheme calc
_refine_ls_wR_factor_gt 0.1705
_refine_ls_wR_factor_ref 0.1770
_reflns_number_gt 2756
_reflns_number_total 3110
_reflns_threshold_expression >2sigma(I)
_cod_data_source_file ja3108577_si_003.cif
_cod_data_source_block c20629a
_cod_database_code 4119190

loop_
_symmetry_equiv_pos_as_xyz
'x, y, z'
'-x, y+1/2, -z+1/2'
'-x, -y, -z'
'x, -y-1/2, z-1/2'

loop_
_atom_site_label
_atom_site_type_symbol
_atom_site_fract_x
_atom_site_fract_y
_atom_site_fract_z
_atom_site_U_iso_or_equiv
_atom_site_adp_type
_atom_site_occupancy
_atom_site_symmetry_multiplicity
_atom_site_calc_flag
_atom_site_refinement_flags
_atom_site_disorder_assembly
_atom_site_disorder_group
I1 I 0.34048(8) 0.19633(4) 0.6391(2) 0.0619(5) Uani 0.879(5) 1 d P A 1
I1' I 0.3636(3) 0.1885(2) 0.7287(10) 0.041(2) Uani 0.121(5) 1 d P A 2
C1 C 0.1854(5) 0.3416(5) 0.6492(7) 0.0531(15) Uani 1 1 d . A .
C2 C 0.2083(5) 0.2533(4) 0.6775(8) 0.0527(15) Uani 1 1 d . . .
C3 C 0.1436(5) 0.1998(3) 0.7366(7) 0.0431(13) Uani 1 1 d . A .
C4 C 0.0576(4) 0.2393(4) 0.7715(6) 0.0409(12) Uani 1 1 d . . .
C5 C 0.0405(5) 0.3310(4) 0.7505(7) 0.0485(14) Uani 1 1 d . A .
C6 C 0.1010(5) 0.3813(4) 0.6848(7) 0.0537(16) Uani 1 1 d . . .
H6 H 0.0855 0.4421 0.6640 0.064 Uiso 1 1 calc R A .
C7 C 0.3088(4) 0.4555(4) 0.6444(6) 0.0390(12) Uani 1 1 d . A .
C8 C 0.3257(4) 0.4737(4) 0.7774(7) 0.0443(13) Uani 1 1 d . . .
H8 H 0.2955 0.4348 0.8317 0.053 Uiso 1 1 calc R . .
C9 C 0.3877(4) 0.5491(4) 0.8542(7) 0.0442(13) Uani 1 1 d . . .
C10 C 0.3888(4) 0.5521(4) 0.9978(7) 0.0448(14) Uani 1 1 d . . .
H10 H 0.3755 0.4973 1.0378 0.054 Uiso 1 1 calc R . .
C11 C 0.4060(4) 0.6210(4) 1.0846(7) 0.0466(14) Uani 1 1 d . . .
C12 C 0.4271(9) 0.7136(5) 1.0430(10) 0.079(3) Uani 1 1 d . . .
H12A H 0.5016 0.7221 1.0587 0.119 Uiso 1 1 calc R . .
H12B H 0.4002 0.7564 1.0998 0.119 Uiso 1 1 calc R . .
H12C H 0.3934 0.7229 0.9434 0.119 Uiso 1 1 calc R . .
C13 C 0.3486(6) 0.5024(5) 0.5327(7) 0.0565(16) Uani 1 1 d . . .
H13A H 0.4021 0.5449 0.5774 0.085 Uiso 1 1 calc R . .
H13B H 0.2918 0.5341 0.4688 0.085 Uiso 1 1 calc R . .
H13C H 0.3774 0.4587 0.4796 0.085 Uiso 1 1 calc R . .
C14 C 0.4051(7) 0.6137(6) 1.2362(8) 0.072(2) Uani 1 1 d . . .
H14A H 0.3938 0.5517 1.2585 0.108 Uiso 1 1 calc R . .
H14B H 0.3496 0.6506 1.2539 0.108 Uiso 1 1 calc R . .
H14C H 0.4713 0.6340 1.2953 0.108 Uiso 1 1 calc R . .
C15 C -0.0154(4) 0.1798(4) 0.8167(6) 0.0425(13) Uani 1 1 d . A .
C16 C -0.1747(6) 0.1670(6) 0.8746(12) 0.085(3) Uani 1 1 d . A .
H16A H -0.2000 0.1192 0.8072 0.127 Uiso 1 1 calc R . .
H16B H -0.2326 0.2044 0.8831 0.127 Uiso 1 1 calc R . .
H16C H -0.1414 0.1415 0.9664 0.127 Uiso 1 1 calc R . .
C17 C -0.0455(5) 0.3788(4) 0.7909(7) 0.0479(14) Uani 1 1 d . . .
C18 C -0.1151(6) 0.4273(5) 0.9730(8) 0.0610(17) Uani 1 1 d . . .
H18A H -0.1319 0.4850 0.9272 0.091 Uiso 1 1 calc R A .
H18B H -0.0946 0.4354 1.0752 0.091 Uiso 1 1 calc R . .
H18C H -0.1756 0.3885 0.9478 0.091 Uiso 1 1 calc R . .
O1 O 0.2429(4) 0.3900(3) 0.5759(5) 0.0584(12) Uani 1 1 d . . .
O2 O 0.4310(4) 0.6037(4) 0.7981(5) 0.0628(12) Uani 1 1 d . . .
O3 O 0.1634(4) 0.1126(3) 0.7488(5) 0.0509(10) Uani 1 1 d . . .
H3 H 0.1259 0.0888 0.7951 0.076 Uiso 1 1 calc R A .
O4 O 0.0001(4) 0.1018(3) 0.8410(6) 0.0619(12) Uani 1 1 d . . .
O5 O -0.1008(3) 0.2205(3) 0.8257(6) 0.0635(13) Uani 1 1 d . . .
O6 O -0.1158(4) 0.4115(4) 0.7073(6) 0.0702(14) Uani 1 1 d . A .
O7 O -0.0323(3) 0.3878(3) 0.9276(5) 0.0563(11) Uani 1 1 d . A .

loop_
_atom_site_aniso_label
_atom_site_aniso_U_11
_atom_site_aniso_U_22
_atom_site_aniso_U_33
_atom_site_aniso_U_23
_atom_site_aniso_U_13
_atom_site_aniso_U_12
I1 0.0688(5) 0.0449(4) 0.0872(12) -0.0215(3) 0.0481(6) -0.0100(2)
I1' 0.0393(19) 0.0434(19) 0.044(5) -0.0176(15) 0.0195(18) -0.0058(12)
C1 0.060(4) 0.049(4) 0.053(4) -0.005(3) 0.020(3) -0.015(3)
C2 0.058(4) 0.038(3) 0.071(4) -0.014(3) 0.032(3) -0.006(3)
C3 0.048(3) 0.028(3) 0.053(4) -0.009(2) 0.013(2) -0.009(2)
C4 0.041(3) 0.031(3) 0.051(3) -0.003(2) 0.011(2) -0.009(2)
C5 0.045(3) 0.035(3) 0.067(4) -0.004(3) 0.017(3) -0.008(3)
C6 0.065(4) 0.035(3) 0.062(4) -0.002(3) 0.018(3) -0.008(3)
C7 0.042(3) 0.032(3) 0.048(3) -0.006(2) 0.021(2) -0.006(2)
C8 0.040(3) 0.037(3) 0.060(4) 0.008(2) 0.021(2) -0.001(2)
C9 0.032(3) 0.044(3) 0.056(4) 0.008(3) 0.010(2) 0.005(2)
C10 0.034(3) 0.032(3) 0.069(4) 0.007(2) 0.013(2) 0.000(2)
C11 0.038(3) 0.049(3) 0.057(4) 0.003(3) 0.020(2) 0.004(2)
C12 0.115(7) 0.051(4) 0.083(6) -0.017(4) 0.047(5) -0.018(4)
C13 0.061(4) 0.060(4) 0.055(4) 0.003(3) 0.026(3) -0.006(3)
C14 0.079(5) 0.082(6) 0.060(5) 0.003(4) 0.025(4) 0.003(4)
C15 0.038(3) 0.038(3) 0.049(3) -0.001(2) 0.007(2) -0.012(2)
C16 0.051(4) 0.064(5) 0.147(9) 0.024(5) 0.037(5) -0.015(4)
C17 0.049(3) 0.033(3) 0.063(4) 0.003(3) 0.017(3) -0.008(3)
C18 0.061(4) 0.064(4) 0.065(4) -0.003(3) 0.028(3) -0.009(3)
O1 0.074(3) 0.050(3) 0.055(3) -0.0122(19) 0.024(2) -0.016(2)
O2 0.063(3) 0.072(3) 0.054(3) 0.007(2) 0.016(2) 0.001(2)
O3 0.061(3) 0.0271(19) 0.070(3) -0.0038(17) 0.026(2) -0.0042(18)
O4 0.063(3) 0.037(2) 0.093(4) 0.014(2) 0.034(2) -0.004(2)
O5 0.036(2) 0.038(2) 0.120(4) 0.006(2) 0.026(2) -0.0094(18)
O6 0.072(3) 0.075(3) 0.066(3) 0.010(3) 0.022(3) 0.025(3)
O7 0.042(2) 0.065(3) 0.063(3) -0.003(2) 0.0149(19) -0.008(2)

loop_
_atom_type_symbol
_atom_type_description
_atom_type_scat_dispersion_real
_atom_type_scat_dispersion_imag
_atom_type_scat_source
C C 0.0181 0.0091 'International Tables Vol C Tables 4.2.6.8 and 6.1.1.4'
H H 0.0000 0.0000 'International Tables Vol C Tables 4.2.6.8 and 6.1.1.4'
O O 0.0492 0.0322 'International Tables Vol C Tables 4.2.6.8 and 6.1.1.4'
I I -0.3257 6.8362 'International Tables Vol C Tables 4.2.6.8 and 6.1.1.4'

loop_
_geom_angle_atom_site_label_1
_geom_angle_atom_site_label_2
_geom_angle_atom_site_label_3
_geom_angle
C2 C1 O1 119.1(6)
C2 C1 C6 121.0(6)
O1 C1 C6 119.7(6)
C1 C2 C3 120.2(6)
C1 C2 I1 121.1(5)
C3 C2 I1 118.7(5)
C1 C2 I1' 127.8(5)
C3 C2 I1' 107.1(5)
I1 C2 I1' 22.7(2)
O3 C3 C2 117.8(6)
O3 C3 C4 123.1(5)
C2 C3 C4 119.0(5)
C5 C4 C3 119.3(5)
C5 C4 C15 122.9(6)
C3 C4 C15 117.6(5)
C6 C5 C4 120.8(6)
C6 C5 C17 116.4(6)
C4 C5 C17 122.7(5)
C5 C6 C1 119.3(6)
C8 C7 O1 124.6(5)
C8 C7 C13 129.0(5)
O1 C7 C13 106.2(5)
C7 C8 C9 127.0(5)
O2 C9 C10 123.3(6)
O2 C9 C8 123.6(6)
C10 C9 C8 113.2(5)
C11 C10 C9 128.7(6)
C10 C11 C14 122.7(6)
C10 C11 C12 124.5(6)
C14 C11 C12 112.9(6)
O4 C15 O5 123.2(6)
O4 C15 C4 123.7(6)
O5 C15 C4 113.0(5)
O6 C17 O7 122.7(6)
O6 C17 C5 123.0(6)
O7 C17 C5 114.0(5)
C7 O1 C1 119.6(5)
C15 O5 C16 116.2(6)
C17 O7 C18 116.6(5)

loop_
_geom_bond_atom_site_label_1
_geom_bond_atom_site_label_2
_geom_bond_distance
I1 C2 2.090(6)
I1' C2 2.241(8)
C1 C2 1.378(10)
C1 O1 1.390(8)
C1 C6 1.402(10)
C2 C3 1.414(9)
C3 O3 1.340(7)
C3 C4 1.416(9)
C4 C5 1.408(8)
C4 C15 1.478(8)
C5 C6 1.384(9)
C5 C17 1.498(9)
C7 C8 1.299(8)
C7 O1 1.382(7)
C7 C13 1.513(8)
C8 C9 1.496(9)
C9 O2 1.217(8)
C9 C10 1.410(9)
C10 C11 1.327(9)
C11 C14 1.498(10)
C11 C12 1.502(10)
C15 O4 1.205(7)
C15 O5 1.323(8)
C16 O5 1.451(9)
C17 O6 1.191(8)
C17 O7 1.318(8)
C18 O7 1.429(9)
